data_4317566
loop_
_publ_author_name
'Chih-Chieh Wang'
'Cheng-Han Yang'
'Gene-Hsiang Lee'

_publ_section_title
;
 Synthesis and Structural Characterization of [Na2M(C5O5)2(H2O)2].4H2O (M
 = NiII, CuII)
;
_journal_name_full 'Inorganic Chemistry'
_journal_page_first 1015
_journal_page_last 1018
_journal_paper_doi 10.1021/ic0108538
_journal_volume 41
_journal_year 2002
_chemical_formula_sum 'C10 H12 Cu Na2 O16'
_chemical_formula_weight 497.72
_chemical_name_systematic
;
  ?
;
_space_group_IT_number 2
_symmetry_cell_setting triclinic
_symmetry_space_group_name_Hall '-P 1'
_symmetry_space_group_name_H-M 'P -1'
_atom_sites_solution_hydrogens geom
_atom_sites_solution_primary direct
_atom_sites_solution_secondary difmap
_audit_creation_method SHELXL
_cell_angle_alpha 84.70(2)
_cell_angle_beta 83.27(2)
_cell_angle_gamma 70.82(2)
_cell_formula_units_Z 1
_cell_length_a 6.3924(13)
_cell_length_b 7.971(2)
_cell_length_c 8.820(2)
_cell_measurement_reflns_used 25
_cell_measurement_temperature 295(2)
_cell_measurement_theta_max 13.64
_cell_measurement_theta_min 7.36
_cell_volume 420.85(17)
_computing_cell_refinement 'Enraf-Nonius CAD4'
_computing_data_collection 'Enraf-Nonius CAD4'
_computing_data_reduction 'NRCSDP DATRD2'
_computing_molecular_graphics 'Siemens SHELXTL'
_computing_publication_material 'Siemens SHELXTL'
_computing_structure_refinement 'SHELXL-93 (Sheldrick, 1993)'
_computing_structure_solution 'SHELXS-86 (Sheldrick, 1990)'
_diffrn_ambient_temperature 295(2)
_diffrn_measurement_device 'Enraf-Nonius CAD4'
_diffrn_measurement_method '\w--2\q scans'
_diffrn_radiation_monochromator graphite
_diffrn_radiation_source 'fine-focus sealed tube'
_diffrn_radiation_type MoK\a
_diffrn_radiation_wavelength 0.71073
_diffrn_reflns_av_R_equivalents 0.0000
_diffrn_reflns_av_sigmaI/netI 0.0433
_diffrn_reflns_limit_h_max 8
_diffrn_reflns_limit_h_min -8
_diffrn_reflns_limit_k_max 11
_diffrn_reflns_limit_k_min 0
_diffrn_reflns_limit_l_max 12
_diffrn_reflns_limit_l_min -12
_diffrn_reflns_number 2445
_diffrn_reflns_theta_max 29.96
_diffrn_reflns_theta_min 2.33
_diffrn_standards_decay_% 0
_diffrn_standards_interval_time 60
_diffrn_standards_number 3
_exptl_absorpt_coefficient_mu 1.439
_exptl_absorpt_correction_T_max 0.9958
_exptl_absorpt_correction_T_min 0.7853
_exptl_absorpt_correction_type empirical
_exptl_crystal_colour yellow
_exptl_crystal_density_diffrn 1.964
_exptl_crystal_density_meas ?
_exptl_crystal_description columnar
_exptl_crystal_F_000 251
_exptl_crystal_size_max 0.25
_exptl_crystal_size_mid 0.20
_exptl_crystal_size_min 0.15
_refine_diff_density_max 1.137
_refine_diff_density_min -1.344
_refine_diff_density_rms 0.129
_refine_ls_extinction_method none
_refine_ls_goodness_of_fit_all 1.024
_refine_ls_goodness_of_fit_obs 1.089
_refine_ls_matrix_type full
_refine_ls_number_parameters 157
_refine_ls_number_reflns 2445
_refine_ls_number_restraints 0
_refine_ls_restrained_S_all 1.024
_refine_ls_restrained_S_obs 1.089
_refine_ls_R_factor_all 0.0626
_refine_ls_R_factor_obs 0.0459
_refine_ls_shift/esd_max 0.001
_refine_ls_shift/esd_mean 0.000
_refine_ls_structure_factor_coef Fsqd
_refine_ls_weighting_details 'w=1/[\s^2^(Fo^2^)+(0.0873P)^2^+0.0000P] where P=(Fo^2^+2Fc^2^)/3'
_refine_ls_weighting_scheme calc
_refine_ls_wR_factor_all 0.1313
_refine_ls_wR_factor_obs 0.1217
_reflns_number_observed 1886
_reflns_number_total 2445
_reflns_observed_criterion >2sigma(I)
_cod_data_source_file ic0108538_2.cif
_cod_data_source_block ic7486
_cod_depositor_comments
;
The following automatic conversions were performed:

'_symmetry_cell_setting' value 'Triclinic' changed to 'triclinic'
according to the built-in table from CIF Core dictionary named
'cif_core.dic' version 2.4.1 from 2010-06-29.

Automatic conversion script
Id: cif_fix_values 1646 2011-03-28 12:23:43Z adriana 

The following automatic conversions were performed:

'_exptl_crystal_density_meas' value 'not_measured' was changed to '?'
- the value is perceived as not measured.

Automatic conversion script
Id: cif_fix_values 3008 2015-01-20 13:52:24Z robertas 

The following automatic conversions were performed:

'_refine_ls_weighting_scheme' value 'calc
w=1/[\s^2^(Fo^2^)+(0.0873P)^2^+0.0000P] where P=(Fo^2^+2Fc^2^)/3' was
changed to 'calc'. New tag '_refine_ls_weighting_details' was
created. The value of the new tag was set to
'w=1/[\s^2^(Fo^2^)+(0.0873P)^2^+0.0000P] where P=(Fo^2^+2Fc^2^)/3'.

Automatic conversion script
Id: cif_fix_values 3143 2015-03-26 13:38:13Z robertas 
;
_cod_original_cell_volume 420.86(15)
_cod_database_code 4317566

loop_
_symmetry_equiv_pos_as_xyz
'x, y, z'
'-x, -y, -z'

loop_
_atom_site_aniso_label
_atom_site_aniso_U_11
_atom_site_aniso_U_22
_atom_site_aniso_U_33
_atom_site_aniso_U_23
_atom_site_aniso_U_13
_atom_site_aniso_U_12
Cu1 0.0237(2) 0.0113(2) 0.0233(2) -0.00064(14) -0.0004(2) -0.0048(2)
Na1 0.0308(7) 0.0306(6) 0.0464(7) 0.0047(5) -0.0035(6) -0.0118(5)
O1 0.0296(10) 0.0139(8) 0.0204(8) -0.0001(6) -0.0004(7) -0.0054(7)
O2 0.0487(13) 0.0143(8) 0.0286(9) -0.0045(7) -0.0089(9) -0.0033(9)
O3 0.068(2) 0.0235(10) 0.0223(9) -0.0015(8) -0.0109(10) -0.0045(11)
O4 0.0379(11) 0.0150(8) 0.0296(10) 0.0022(7) 0.0022(8) -0.0049(8)
O5 0.0331(10) 0.0183(8) 0.0251(9) -0.0047(7) 0.0015(8) -0.0114(8)
O6 0.0297(11) 0.0204(10) 0.065(2) -0.0158(10) 0.0128(11) -0.0130(9)
O7 0.0404(13) 0.0296(11) 0.0247(10) -0.0049(8) -0.0027(9) -0.0043(10)
O8 0.0433(14) 0.0407(14) 0.0311(12) 0.0088(11) 0.0027(11) 0.0002(11)
C1 0.0168(10) 0.0125(9) 0.0214(10) -0.0003(8) -0.0003(8) -0.0054(8)
C2 0.0251(12) 0.0149(11) 0.0235(11) -0.0027(9) -0.0005(9) -0.0043(9)
C3 0.0286(13) 0.0160(11) 0.0221(11) -0.0001(9) -0.0045(10) -0.0032(10)
C4 0.0190(11) 0.0144(10) 0.0236(11) -0.0003(8) 0.0004(9) -0.0051(9)
C5 0.0168(10) 0.0116(9) 0.0238(10) -0.0004(8) 0.0005(9) -0.0061(8)

loop_
_atom_site_label
_atom_site_type_symbol
_atom_site_fract_x
_atom_site_fract_y
_atom_site_fract_z
_atom_site_U_iso_or_equiv
_atom_site_thermal_displace_type
_atom_site_occupancy
_atom_site_calc_flag
_atom_site_refinement_flags
_atom_site_disorder_group
Cu1 Cu 0.0000 0.0000 0.0000 0.01981(15) Uani 1 d S .
Na1 Na -0.2532(2) -0.0057(2) -0.4199(2) 0.0359(3) Uani 1 d . .
O1 O -0.1285(3) 0.2474(2) 0.0667(2) 0.0219(4) Uani 1 d . .
O2 O -0.1456(4) 0.1617(3) -0.2364(2) 0.0316(5) Uani 1 d . .
O3 O -0.2743(5) 0.4981(3) -0.4310(2) 0.0400(6) Uani 1 d . .
O4 O -0.3785(4) 0.7918(3) -0.2281(2) 0.0290(4) Uani 1 d . .
O5 O -0.2962(4) 0.6381(3) 0.0836(2) 0.0248(4) Uani 1 d . .
O6 O -0.2794(4) -0.0381(3) 0.0727(3) 0.0376(6) Uani 1 d . .
H6A H -0.3889(70) 0.0419(54) 0.1128(44) 0.033(10) Uiso 1 d . .
H6B H -0.2937(63) -0.1250(53) 0.0719(42) 0.027(9) Uiso 1 d . .
O7 O -0.1220(4) 0.1941(3) -0.6008(3) 0.0331(5) Uani 1 d . .
H7A H -0.1686(69) 0.2824(55) -0.5497(48) 0.040(11) Uiso 1 d . .
H7B H -0.1145(89) 0.2157(70) -0.6913(66) 0.066(16) Uiso 1 d . .
O8 O -0.3657(5) -0.1741(4) -0.5912(3) 0.0430(6) Uani 1 d . .
H8A H -0.3065(121) -0.2026(93) -0.6657(84) 0.098(24) Uiso 1 d . .
H8B H -0.3478(116) -0.2680(95) -0.5485(87) 0.107(26) Uiso 1 d . .
C1 C -0.1913(4) 0.3620(3) -0.0417(3) 0.0169(4) Uani 1 d . .
C2 C -0.1954(5) 0.3166(3) -0.1968(3) 0.0217(5) Uani 1 d . .
C3 C -0.2619(5) 0.4829(3) -0.2914(3) 0.0231(5) Uani 1 d . .
C4 C -0.3117(4) 0.6301(3) -0.1888(3) 0.0193(4) Uani 1 d . .
C5 C -0.2702(4) 0.5541(3) -0.0331(3) 0.0172(4) Uani 1 d . .

loop_
_atom_type_symbol
_atom_type_description
_atom_type_scat_dispersion_real
_atom_type_scat_dispersion_imag
_atom_type_scat_source
C C 0.0033 0.0016 'International Tables Vol C Tables 4.2.6.8 and 6.1.1.4'
H H 0.0000 0.0000 'International Tables Vol C Tables 4.2.6.8 and 6.1.1.4'
O O 0.0106 0.0060 'International Tables Vol C Tables 4.2.6.8 and 6.1.1.4'
Na Na 0.0362 0.0249 'International Tables Vol C Tables 4.2.6.8 and 6.1.1.4'
Cu Cu 0.3201 1.2651 'International Tables Vol C Tables 4.2.6.8 and 6.1.1.4'

loop_
_geom_angle_atom_site_label_1
_geom_angle_atom_site_label_2
_geom_angle_atom_site_label_3
_geom_angle
_geom_angle_site_symmetry_1
_geom_angle_site_symmetry_3
_geom_angle_publ_flag
O6 Cu1 O6 180.0 2 . ?
O6 Cu1 O1 91.27(9) 2 . ?
O6 Cu1 O1 88.73(9) . . ?
O6 Cu1 O1 88.73(9) 2 2 ?
O6 Cu1 O1 91.27(9) . 2 ?
O1 Cu1 O1 180.0 . 2 ?
O6 Cu1 O2 87.26(11) 2 . ?
O6 Cu1 O2 92.74(11) . . ?
O1 Cu1 O2 78.74(7) . . ?
O1 Cu1 O2 101.27(7) 2 . ?
O8 Na1 O7 173.18(11) 2_454 2_554 ?
O8 Na1 O8 83.75(11) 2_454 . ?
O7 Na1 O8 99.33(10) 2_554 . ?
O8 Na1 O7 95.26(10) 2_454 . ?
O7 Na1 O7 90.15(9) 2_554 . ?
O8 Na1 O7 100.95(10) . . ?
O8 Na1 O2 95.62(11) 2_454 . ?
O7 Na1 O2 81.07(9) 2_554 . ?
O8 Na1 O2 177.79(10) . . ?
O7 Na1 O2 81.21(9) . . ?
O8 Na1 O4 85.76(10) 2_454 1_545 ?
O7 Na1 O4 88.70(9) 2_554 1_545 ?
O8 Na1 O4 81.01(9) . 1_545 ?
O7 Na1 O4 177.87(10) . 1_545 ?
O2 Na1 O4 96.83(9) . 1_545 ?
O8 Na1 Na1 139.78(10) 2_454 2_554 ?
O7 Na1 Na1 45.46(7) 2_554 2_554 ?
O8 Na1 Na1 104.44(9) . 2_554 ?
O7 Na1 Na1 44.69(7) . 2_554 ?
O2 Na1 Na1 77.40(8) . 2_554 ?
O4 Na1 Na1 134.13(9) 1_545 2_554 ?
O8 Na1 Na1 42.30(8) 2_454 2_454 ?
O7 Na1 Na1 140.44(9) 2_554 2_454 ?
O8 Na1 Na1 41.45(7) . 2_454 ?
O7 Na1 Na1 100.93(8) . 2_454 ?
O2 Na1 Na1 137.88(9) . 2_454 ?
O4 Na1 Na1 81.09(7) 1_545 2_454 ?
Na1 Na1 Na1 132.64(8) 2_554 2_454 ?
C1 O1 Cu1 113.5(2) . . ?
C2 O2 Cu1 99.2(2) . . ?
C2 O2 Na1 139.2(2) . . ?
Cu1 O2 Na1 117.61(8) . . ?
C4 O4 Na1 136.4(2) . 1_565 ?
Na1 O7 Na1 89.85(9) 2_554 . ?
Na1 O8 Na1 96.25(11) 2_454 . ?
O1 C1 C5 126.8(2) . . ?
O1 C1 C2 123.5(2) . . ?
C5 C1 C2 109.8(2) . . ?
O2 C2 C1 123.9(2) . . ?
O2 C2 C3 128.5(2) . . ?
C1 C2 C3 107.6(2) . . ?
O3 C3 C2 126.6(2) . . ?
O3 C3 C4 126.2(2) . . ?
C2 C3 C4 107.2(2) . . ?
O4 C4 C5 125.8(2) . . ?
O4 C4 C3 125.7(2) . . ?
C5 C4 C3 108.5(2) . . ?
O5 C5 C1 126.7(2) . . ?
O5 C5 C4 126.6(2) . . ?
C1 C5 C4 106.7(2) . . ?

loop_
_geom_bond_atom_site_label_1
_geom_bond_atom_site_label_2
_geom_bond_distance
_geom_bond_site_symmetry_2
_geom_bond_publ_flag
Cu1 O6 1.935(2) 2 ?
Cu1 O6 1.935(2) . ?
Cu1 O1 1.987(2) . ?
Cu1 O1 1.987(2) 2 ?
Cu1 O2 2.459(2) . ?
Na1 O8 2.382(3) 2_454 ?
Na1 O7 2.393(3) 2_554 ?
Na1 O8 2.422(4) . ?
Na1 O7 2.425(3) . ?
Na1 O2 2.476(2) . ?
Na1 O4 2.478(2) 1_545 ?
Na1 Na1 3.402(3) 2_554 ?
Na1 Na1 3.577(3) 2_454 ?
O1 C1 1.264(3) . ?
O2 C2 1.243(3) . ?
O3 C3 1.235(3) . ?
O4 C4 1.246(3) . ?
O4 Na1 2.478(2) 1_565 ?
O5 C5 1.244(3) . ?
O7 Na1 2.393(3) 2_554 ?
O8 Na1 2.382(3) 2_454 ?
C1 C5 1.452(3) . ?
C1 C2 1.453(3) . ?
C2 C3 1.464(3) . ?
C3 C4 1.476(3) . ?
C4 C5 1.467(3) . ?
